data_4328538
loop_
_publ_author_name
'Shang-Da Jiang'
'Shan-Shan Liu'
'Li-Nan Zhou'
'Bing-Wu Wang'
'Zhe-Ming Wang'
'Song Gao'

_publ_section_title
;
 Series of Lanthanide Organometallic Single-Ion Magnets
;
_journal_name_full 'Inorganic Chemistry'
_journal_page_first 3079
_journal_page_last 3087
_journal_paper_doi 10.1021/ic202511n
_journal_volume 51
_journal_year 2012
_chemical_formula_sum 'C18 H23 Er'
_chemical_formula_weight 406.62
_chemical_name_systematic
; 
 ? 
;
_space_group_IT_number 62
_symmetry_cell_setting orthorhombic
_symmetry_space_group_name_Hall '-P 2ac 2n'
_symmetry_space_group_name_H-M 'P n m a'
_atom_sites_solution_hydrogens geom
_atom_sites_solution_primary direct
_atom_sites_solution_secondary difmap
_audit_creation_method SHELXL-97
_cell_angle_alpha 90.00
_cell_angle_beta 90.00
_cell_angle_gamma 90.00
_cell_formula_units_Z 4
_cell_length_a 10.2662(8)
_cell_length_b 13.3052(13)
_cell_length_c 11.8298(11)
_cell_measurement_temperature 293(2)
_cell_volume 1615.9(3)
_computing_cell_refinement 'HKL Scalepack (Otwinowski & Minor, 1997)'
_computing_data_collection 'KappaCCD (Nonius B. V., 1998)'
_computing_data_reduction 'HKL Denzo (Otwinowski & Minor, 1997) & maXus (Mackay et al., 1998)'
_computing_molecular_graphics 'Bruker SHELXTL V5.1 (Sheldrick, 1998)'
_computing_publication_material 'SHELXL-97 (Sheldrick, 1997)'
_computing_structure_refinement 'SHELXL-97 (Sheldrick, 1997)'
_computing_structure_solution 'SHELXS-97 (Sheldrick, 1997)'
_diffrn_ambient_temperature 293(2)
_diffrn_detector_area_resol_mean 9
_diffrn_measured_fraction_theta_full 0.964
_diffrn_measured_fraction_theta_max 0.964
_diffrn_measurement_device_type 'NONIUS KappaCCD'
_diffrn_measurement_method CCD
_diffrn_radiation_monochromator graphite
_diffrn_radiation_source 'fine-focus sealed tube'
_diffrn_radiation_type MoK\a
_diffrn_radiation_wavelength 0.71073
_diffrn_reflns_av_R_equivalents 0.0560
_diffrn_reflns_av_sigmaI/netI 0.0910
_diffrn_reflns_limit_h_max 13
_diffrn_reflns_limit_h_min -13
_diffrn_reflns_limit_k_max 17
_diffrn_reflns_limit_k_min -17
_diffrn_reflns_limit_l_max 15
_diffrn_reflns_limit_l_min -15
_diffrn_reflns_number 3142
_diffrn_reflns_theta_full 27.46
_diffrn_reflns_theta_max 27.46
_diffrn_reflns_theta_min 3.44
_diffrn_standards_decay_% none
_exptl_absorpt_coefficient_mu 5.179
_exptl_absorpt_correction_T_max 0.5525
_exptl_absorpt_correction_T_min 0.2311
_exptl_absorpt_correction_type multi-scan
_exptl_absorpt_process_details
;
multi-scan from symmetry-related measurements 
 Sortav (Blessing 1995, 1997)
;
_exptl_crystal_colour pink
_exptl_crystal_density_diffrn 1.671
_exptl_crystal_description block
_exptl_crystal_F_000 796
_exptl_crystal_size_max 0.40
_exptl_crystal_size_mid 0.17
_exptl_crystal_size_min 0.13
_refine_diff_density_max 0.599
_refine_diff_density_min -0.802
_refine_diff_density_rms 0.115
_refine_ls_extinction_coef 0.0094(4)
_refine_ls_extinction_expression Fc^*^=kFc[1+0.001xFc^2^\l^3^/sin(2\q)]^-1/4^
_refine_ls_extinction_method SHELXL
_refine_ls_goodness_of_fit_ref 0.857
_refine_ls_hydrogen_treatment constr
_refine_ls_matrix_type full
_refine_ls_number_parameters 132
_refine_ls_number_reflns 1862
_refine_ls_number_restraints 54
_refine_ls_restrained_S_all 0.863
_refine_ls_R_factor_all 0.0874
_refine_ls_R_factor_gt 0.0321
_refine_ls_shift/su_max 0.001
_refine_ls_shift/su_mean 0.000
_refine_ls_structure_factor_coef Fsqd
_refine_ls_weighting_details 'calc w=1/[\s^2^(Fo^2^)+(0.0227P)^2^+0.0000P] where P=(Fo^2^+2Fc^2^)/3'
_refine_ls_weighting_scheme calc
_refine_ls_wR_factor_gt 0.0523
_refine_ls_wR_factor_ref 0.0616
_reflns_number_gt 1104
_reflns_number_total 1862
_reflns_threshold_expression >2sigma(I)
_cod_data_source_file ic202511n_4Er.cif
_cod_data_source_block COTErCp*
_cod_database_code 4328538

loop_
_symmetry_equiv_pos_as_xyz
'x, y, z'
'-x+1/2, -y, z+1/2'
'-x, y+1/2, -z'
'x+1/2, -y+1/2, -z+1/2'
'-x, -y, -z'
'x-1/2, y, -z-1/2'
'x, -y-1/2, z'
'-x-1/2, y-1/2, z-1/2'

loop_
_atom_site_label
_atom_site_type_symbol
_atom_site_fract_x
_atom_site_fract_y
_atom_site_fract_z
_atom_site_U_iso_or_equiv
_atom_site_adp_type
_atom_site_occupancy
_atom_site_symmetry_multiplicity
_atom_site_calc_flag
_atom_site_refinement_flags
_atom_site_disorder_group
Er1 Er 0.13173(3) 0.7500 0.01140(2) 0.04613(18) Uani 1 2 d S .
C3 C 0.2244(5) 0.6968(3) -0.1815(3) 0.0416(13) Uani 1 1 d . .
C2 C 0.3159(5) 0.6633(4) -0.0991(3) 0.0442(12) Uani 1 1 d . .
C6 C 0.1449(6) 0.6301(4) -0.2585(4) 0.0683(18) Uani 1 1 d . .
H6AB H 0.1933 0.6166 -0.3263 0.102 Uiso 1 1 calc R .
H6AC H 0.0648 0.6634 -0.2776 0.102 Uiso 1 1 calc R .
H6AA H 0.1259 0.5680 -0.2207 0.102 Uiso 1 1 calc R .
C1 C 0.3708(7) 0.7500 -0.0491(5) 0.0483(18) Uani 1 2 d S .
C5 C 0.3491(5) 0.5560(4) -0.0716(5) 0.0674(16) Uani 1 1 d . .
H5AC H 0.4182 0.5336 -0.1201 0.101 Uiso 1 1 calc R .
H5AA H 0.2737 0.5145 -0.0829 0.101 Uiso 1 1 calc R .
H5AB H 0.3765 0.5514 0.0058 0.101 Uiso 1 1 calc R .
C4 C 0.4762(8) 0.7500 0.0416(7) 0.085(3) Uani 1 2 d S .
H4AA H 0.5603 0.7500 0.0066 0.128 Uiso 1 2 d SR .
H4AB H 0.4668 0.8106 0.0885 0.128 Uiso 0.50 1 d PR .
C7 C 0.1524(16) 0.6979(11) 0.2129(12) 0.078(5) Uani 0.63(3) 1 d PU 1
H7 H 0.2184 0.6715 0.2579 0.093 Uiso 0.63(3) 1 calc PR 1
C8 C 0.0781(15) 0.6235(12) 0.1622(12) 0.065(5) Uani 0.63(3) 1 d PU 1
H8 H 0.1040 0.5591 0.1832 0.077 Uiso 0.63(3) 1 calc PR 1
C9 C -0.0272(15) 0.6230(11) 0.0864(13) 0.064(5) Uani 0.63(3) 1 d PU 1
H9 H -0.0523 0.5585 0.0652 0.077 Uiso 0.63(3) 1 calc PR 1
C10 C -0.0984(14) 0.6936(15) 0.0387(13) 0.079(5) Uani 0.63(3) 1 d PU 1
H10 H -0.1647 0.6671 -0.0058 0.095 Uiso 0.63(3) 1 calc PR 1
C15 C -0.110(3) 0.7500 0.004(3) 0.079(10) Uani 0.37(3) 2 d SPU 2
H15 H -0.1835 0.7500 -0.0418 0.095 Uiso 0.37(3) 2 calc SPR 2
C12 C 0.130(3) 0.654(2) 0.188(2) 0.069(9) Uani 0.37(3) 1 d PU 2
H12 H 0.1759 0.6022 0.2235 0.083 Uiso 0.37(3) 1 calc PR 2
C14 C -0.067(4) 0.649(3) 0.031(3) 0.109(13) Uani 0.37(3) 1 d PU 2
H14 H -0.1022 0.5975 -0.0122 0.130 Uiso 0.37(3) 1 calc PR 2
C11 C 0.178(4) 0.7500 0.215(3) 0.058(9) Uani 0.37(3) 2 d SPU 2
H11 H 0.2537 0.7500 0.2579 0.070 Uiso 0.37(3) 2 calc SPR 2
C13 C 0.027(3) 0.619(2) 0.119(2) 0.062(8) Uani 0.37(3) 1 d PU 2
H13 H 0.0137 0.5511 0.1350 0.074 Uiso 0.37(3) 1 calc PR 2

loop_
_atom_site_aniso_label
_atom_site_aniso_U_11
_atom_site_aniso_U_22
_atom_site_aniso_U_33
_atom_site_aniso_U_23
_atom_site_aniso_U_13
_atom_site_aniso_U_12
Er1 0.0433(2) 0.0539(3) 0.0412(2) 0.000 0.00945(18) 0.000
C3 0.038(3) 0.047(3) 0.039(2) -0.005(2) 0.003(2) -0.003(2)
C2 0.044(3) 0.045(3) 0.044(3) 0.002(2) 0.010(2) 0.008(3)
C6 0.088(5) 0.061(4) 0.056(3) -0.011(2) -0.007(3) -0.019(4)
C1 0.031(4) 0.068(5) 0.047(3) 0.000 -0.001(3) 0.000
C5 0.061(4) 0.065(4) 0.077(4) 0.008(3) 0.009(3) 0.014(3)
C4 0.044(6) 0.146(10) 0.066(5) 0.000 -0.013(4) 0.000
C7 0.097(9) 0.088(10) 0.048(6) 0.011(7) -0.002(6) -0.019(8)
C8 0.069(8) 0.065(8) 0.060(8) 0.031(6) 0.003(6) -0.013(7)
C9 0.062(8) 0.060(7) 0.071(8) 0.006(6) 0.011(6) -0.031(6)
C10 0.045(7) 0.100(10) 0.094(7) -0.003(7) 0.022(5) -0.025(7)
C15 0.067(13) 0.079(13) 0.091(13) 0.000 0.000(9) 0.000
C12 0.077(12) 0.067(12) 0.064(11) 0.006(8) -0.002(8) -0.008(9)
C14 0.107(15) 0.100(15) 0.119(15) -0.009(9) 0.007(9) -0.004(9)
C11 0.070(12) 0.057(13) 0.047(10) 0.000 0.002(8) 0.000
C13 0.063(12) 0.055(10) 0.067(11) 0.008(8) -0.008(8) -0.003(9)

loop_
_atom_type_symbol
_atom_type_description
_atom_type_scat_dispersion_real
_atom_type_scat_dispersion_imag
_atom_type_scat_source
C C 0.0033 0.0016 'International Tables Vol C Tables 4.2.6.8 and 6.1.1.4'
H H 0.0000 0.0000 'International Tables Vol C Tables 4.2.6.8 and 6.1.1.4'
Er Er -0.2586 4.9576 'International Tables Vol C Tables 4.2.6.8 and 6.1.1.4'

loop_
_geom_angle_atom_site_label_1
_geom_angle_atom_site_label_2
_geom_angle_atom_site_label_3
_geom_angle
_geom_angle_site_symmetry_1
_geom_angle_site_symmetry_3
C13 Er1 C13 92.7(13) . 7_575
C13 Er1 C12 85.7(10) . 7_575
C13 Er1 C12 33.8(7) 7_575 7_575
C13 Er1 C12 33.8(7) . .
C13 Er1 C12 85.7(10) 7_575 .
C12 Er1 C12 62.9(12) 7_575 .
C13 Er1 C11 64.4(8) . .
C13 Er1 C11 64.4(8) 7_575 .
C12 Er1 C11 33.3(6) 7_575 .
C12 Er1 C11 33.3(6) . .
C13 Er1 C14 35.3(9) . .
C13 Er1 C14 88.7(11) 7_575 .
C12 Er1 C14 101.5(12) 7_575 .
C12 Er1 C14 68.1(11) . .
C11 Er1 C14 93.8(12) . .
C13 Er1 C14 88.7(11) . 7_575
C13 Er1 C14 35.3(9) 7_575 7_575
C12 Er1 C14 68.1(11) 7_575 7_575
C12 Er1 C14 101.5(12) . 7_575
C11 Er1 C14 93.8(12) . 7_575
C14 Er1 C14 66.4(17) . 7_575
C13 Er1 C15 64.8(8) . .
C13 Er1 C15 64.8(8) 7_575 .
C12 Er1 C15 91.3(10) 7_575 .
C12 Er1 C15 91.3(10) . .
C11 Er1 C15 103.1(12) . .
C14 Er1 C15 34.2(9) . .
C14 Er1 C15 34.2(9) 7_575 .
C13 Er1 C7 74.6(8) . 7_575
C13 Er1 C7 48.1(7) 7_575 7_575
C12 Er1 C7 16.1(6) 7_575 7_575
C12 Er1 C7 47.9(7) . 7_575
C11 Er1 C7 17.2(4) . 7_575
C14 Er1 C7 97.6(10) . 7_575
C14 Er1 C7 80.1(10) 7_575 7_575
C15 Er1 C7 96.8(8) . 7_575
C13 Er1 C7 48.1(7) . .
C13 Er1 C7 74.6(8) 7_575 .
C12 Er1 C7 47.9(7) 7_575 .
C12 Er1 C7 16.1(6) . .
C11 Er1 C7 17.2(4) . .
C14 Er1 C7 80.1(10) . .
C14 Er1 C7 97.6(10) 7_575 .
C15 Er1 C7 96.8(8) . .
C7 Er1 C7 32.3(7) 7_575 .
C13 Er1 C10 45.1(7) . .
C13 Er1 C10 74.3(8) 7_575 .
C12 Er1 C10 92.3(9) 7_575 .
C12 Er1 C10 74.1(8) . .
C11 Er1 C10 93.2(9) . .
C14 Er1 C10 15.8(9) . .
C14 Er1 C10 50.7(11) 7_575 .
C15 Er1 C10 20.0(4) . .
C7 Er1 C10 92.3(5) 7_575 .
C7 Er1 C10 82.7(5) . .
C13 Er1 C10 74.3(8) . 7_575
C13 Er1 C10 45.1(7) 7_575 7_575
C12 Er1 C10 74.1(8) 7_575 7_575
C12 Er1 C10 92.3(9) . 7_575
C11 Er1 C10 93.2(9) . 7_575
C14 Er1 C10 50.7(11) . 7_575
C14 Er1 C10 15.8(9) 7_575 7_575
C15 Er1 C10 20.0(4) . 7_575
C7 Er1 C10 82.7(5) 7_575 7_575
C7 Er1 C10 92.3(5) . 7_575
C10 Er1 C10 35.0(9) . 7_575
C3 C3 C2 108.2(3) 7_575 .
C3 C3 C6 125.9(3) 7_575 .
C2 C3 C6 125.8(5) . .
C3 C3 Er1 74.02(10) 7_575 .
C2 C3 Er1 73.9(2) . .
C6 C3 Er1 119.8(3) . .
C1 C2 C3 107.1(4) . .
C1 C2 C5 126.5(5) . .
C3 C2 C5 126.5(5) . .
C1 C2 Er1 73.4(3) . .
C3 C2 Er1 73.9(3) . .
C5 C2 Er1 118.9(3) . .
C3 C6 H6AB 109.5 . .
C3 C6 H6AC 109.5 . .
H6AB C6 H6AC 109.5 . .
C3 C6 H6AA 109.5 . .
H6AB C6 H6AA 109.5 . .
H6AC C6 H6AA 109.5 . .
C2 C1 C2 109.4(6) . 7_575
C2 C1 C4 125.3(3) . .
C2 C1 C4 125.3(3) 7_575 .
C2 C1 Er1 74.6(3) . .
C2 C1 Er1 74.6(3) 7_575 .
C4 C1 Er1 119.0(5) . .
C2 C5 H5AC 109.5 . .
C2 C5 H5AA 109.5 . .
H5AC C5 H5AA 109.5 . .
C2 C5 H5AB 109.5 . .
H5AC C5 H5AB 109.5 . .
H5AA C5 H5AB 109.5 . .
C1 C4 H4AA 109.7 . .
C1 C4 H4AB 109.1 . .
H4AA C4 H4AB 109.5 . .
C7 C7 C8 135.6(9) 7_575 .
C7 C7 Er1 73.8(3) 7_575 .
C8 C7 Er1 74.8(7) . .
C7 C7 H7 112.2 7_575 .
C8 C7 H7 112.2 . .
Er1 C7 H7 135.6 . .
C7 C8 C9 134.7(14) . .
C7 C8 Er1 73.0(7) . .
C9 C8 Er1 73.7(7) . .
C7 C8 H8 112.7 . .
C9 C8 H8 112.7 . .
Er1 C8 H8 138.0 . .
C10 C9 C8 134.2(14) . .
C10 C9 Er1 74.3(8) . .
C8 C9 Er1 73.9(7) . .
C10 C9 H9 112.9 . .
C8 C9 H9 112.9 . .
Er1 C9 H9 134.9 . .
C9 C10 C10 135.5(10) . 7_575
C9 C10 Er1 75.2(7) . .
C10 C10 Er1 72.5(5) 7_575 .
C9 C10 H10 112.3 . .
C10 C10 H10 112.3 7_575 .
Er1 C10 H10 137.1 . .
C14 C15 C14 136(4) 7_575 .
C14 C15 Er1 72(2) 7_575 .
C14 C15 Er1 72(2) . .
C14 C15 H15 112.1 7_575 .
C14 C15 H15 112.1 . .
Er1 C15 H15 146.3 . .
C11 C12 C13 134(3) . .
C11 C12 Er1 73.4(19) . .
C13 C12 Er1 71.5(16) . .
C11 C12 H12 113.2 . .
C13 C12 H12 113.2 . .
Er1 C12 H12 139.8 . .
C13 C14 C15 127(3) . .
C13 C14 Er1 70.9(18) . .
C15 C14 Er1 74(2) . .
C13 C14 H14 116.3 . .
C15 C14 H14 116.3 . .
Er1 C14 H14 132.7 . .
C12 C11 C12 131(4) . 7_575
C12 C11 Er1 73(2) . .
C12 C11 Er1 73(2) 7_575 .
C12 C11 H11 114.5 . .
C12 C11 H11 114.5 7_575 .
Er1 C11 H11 134.1 . .
C12 C13 C14 144(3) . .
C12 C13 Er1 74.7(16) . .
C14 C13 Er1 73.8(18) . .
C12 C13 H13 108.1 . .
C14 C13 H13 108.1 . .
Er1 C13 H13 150.9 . .

loop_
_geom_bond_atom_site_label_1
_geom_bond_atom_site_label_2
_geom_bond_distance
_geom_bond_site_symmetry_2
Er1 C13 2.41(3) .
Er1 C13 2.41(3) 7_575
Er1 C12 2.45(3) 7_575
Er1 C12 2.45(3) .
Er1 C11 2.46(4) .
Er1 C14 2.45(4) .
Er1 C14 2.45(4) 7_575
Er1 C15 2.48(4) .
Er1 C7 2.491(14) 7_575
Er1 C7 2.491(14) .
Er1 C10 2.500(13) .
Er1 C10 2.500(13) 7_575
C3 C3 1.416(9) 7_575
C3 C2 1.425(6) .
C3 C6 1.511(6) .
C2 C1 1.414(6) .
C2 C5 1.503(7) .
C6 H6AB 0.9600 .
C6 H6AC 0.9600 .
C6 H6AA 0.9600 .
C1 C2 1.414(6) 7_575
C1 C4 1.524(10) .
C5 H5AC 0.9600 .
C5 H5AA 0.9600 .
C5 H5AB 0.9600 .
C4 H4AA 0.9569 .
C4 H4AB 0.9832 .
C7 C7 1.39(3) 7_575
C7 C8 1.39(2) .
C7 H7 0.9300 .
C8 C9 1.405(19) .
C8 H8 0.9300 .
C9 C10 1.32(2) .
C9 H9 0.9300 .
C10 C10 1.50(4) 7_575
C10 H10 0.9300 .
C15 C14 1.45(4) 7_575
C15 C14 1.45(4) .
C15 H15 0.9300 .
C12 C11 1.41(3) .
C12 C13 1.42(3) .
C12 H12 0.9300 .
C14 C13 1.47(4) .
C14 H14 0.9300 .
C11 C12 1.41(3) 7_575
C11 H11 0.9300 .
C13 H13 0.9300 .
